data_7128973
loop_
_publ_author_name
'Bhat, Aabid'
'Tucker, Nathan'
'Lin, Jian-Bin'
'Grover, Huck'

_publ_section_title
;
 Stereoselective copper-catalyzed heteroarene C-H
 functionalization/Michael-type annulation cascade with \a-diazocarbonyls.
;
_journal_issue 81
_journal_name_full 'Chemical communications (Cambridge, England)'
_journal_page_first 10556
_journal_page_last 10559
_journal_paper_doi 10.1039/d1cc04590c
_journal_volume 57
_journal_year 2021
_chemical_formula_moiety 'C23 H27 N O7'
_chemical_formula_sum 'C23 H27 N O7'
_chemical_formula_weight 429.45
_space_group_crystal_system triclinic
_space_group_IT_number 2
_space_group_name_Hall '-P 1'
_space_group_name_H-M_alt 'P -1'
_atom_sites_solution_hydrogens geom
_atom_sites_solution_primary dual
_audit_creation_date 2020-02-20
_audit_creation_method
;
Olex2 1.2
(compiled 2018.05.29 svn.r3508 for OlexSys, GUI svn.r5506)
;
_audit_update_record
;
2021-08-04 deposited with the CCDC.	2021-09-20 downloaded from the CCDC.
;
_cell_angle_alpha 111.4045(10)
_cell_angle_beta 93.4027(8)
_cell_angle_gamma 104.9018(9)
_cell_formula_units_Z 2
_cell_length_a 8.24253(9)
_cell_length_b 10.98466(11)
_cell_length_c 12.92511(13)
_cell_measurement_reflns_used 36431
_cell_measurement_temperature 100(2)
_cell_measurement_theta_max 77.0590
_cell_measurement_theta_min 3.7160
_cell_volume 1037.52(2)
_computing_cell_refinement 'CrysAlisPro 1.171.40.68a (Rigaku OD, 2019)'
_computing_data_collection 'CrysAlisPro 1.171.40.68a (Rigaku OD, 2019)'
_computing_data_reduction 'CrysAlisPro 1.171.40.68a (Rigaku OD, 2019)'
_computing_molecular_graphics 'Olex2 (Dolomanov et al., 2009)'
_computing_publication_material 'Olex2 (Dolomanov et al., 2009)'
_computing_structure_refinement 'ShelXL (Sheldrick, 2015)'
_computing_structure_solution 'ShelXT (Sheldrick, 2015)'
_diffrn_ambient_environment N~2~
_diffrn_ambient_temperature 100(2)
_diffrn_detector 'Hybrid Pixel Array Detector'
_diffrn_detector_area_resol_mean 10.0000
_diffrn_detector_type HyPix
_diffrn_measured_fraction_theta_full 0.999
_diffrn_measured_fraction_theta_max 0.986
_diffrn_measurement_details
;
List of Runs (angles in degrees, time in seconds):

  # Type    Start    End  Width  t~exp~   \w     \q     \k     \f   Frames
#--------------------------------------------------------------------------
  1  \w     -3.00  41.00   0.50    0.05    --   26.00  90.00 171.99   88
  2  \w     36.00 121.00   0.50    0.05    --   47.82  37.00 -30.00  170
  3  \w     35.00 122.00   0.50    0.05    --   47.82  19.00 -90.00  174
  4  \w     25.00 120.00   0.50    0.05    --   47.82  77.00-120.00  190
  5  \w      8.00  39.00   0.50    0.05    --   38.00  92.00 -52.39   62
  6  \w     10.00  43.00   0.50    0.05    --   38.00  89.00  23.75   66
  7  \w    -21.00  43.00   0.50    0.05    --    6.00  86.00  84.54  128
  8  \w     31.00 126.00   0.50    0.05    --   54.00  77.00 178.41  190
  9  \w     43.00 139.00   0.50    0.05    --   66.00  77.00 154.84  192
 10  \w     90.00 149.00   0.50    0.20    --  107.75  77.00  60.00  118
 11  \w     86.00 133.00   0.50    0.20    --  107.75  77.00  90.00   94
 12  \w     85.00 150.00   0.50    0.20    --  107.75  77.00   0.00  130
 13  \w     85.00 154.00   0.50    0.20    --  107.75  77.00  30.00  138
 14  \w     95.00 121.00   0.50    0.20    --  107.75  77.00 -30.00   52
 15  \w    141.00 167.00   0.50    0.20    --  107.75  77.00 -60.00   52
 16  \w     85.00 121.00   0.50    0.20    --  107.75  77.00 -60.00   72
 17  \w     87.00 128.00   0.50    0.20    --  107.75  77.00-120.00   82
 18  \w     70.00 113.00   0.50    0.20    --   90.00  77.00-118.63   86
 19  \w     87.00 125.00   0.50    0.20    --  107.75  77.00-180.00   76
 20  \w    136.00 175.00   0.50    0.20    --  107.75  77.00-180.00   78
 21  \w    144.00 176.00   0.50    0.20    --  107.75  77.00-150.00   64
 22  \w    123.00 176.00   0.50    0.20    --  107.75  77.00 -90.00  106
 23  \w     85.00 117.00   0.50    0.20    --  107.75  77.00 -90.00   64
 24  \w    137.00 168.00   0.50    0.20    --  107.75  77.00 -30.00   62
 25  \w    143.00 177.00   0.50    0.20    --  107.75  77.00 150.00   68
 26  \w     85.00 129.00   0.50    0.20    --  107.75  77.00 150.00   88
 27  \w     93.00 155.00   0.50    0.20    --  107.75  77.00 120.00  124
 28  \w     32.00 126.00   0.50    0.05    --   54.00  76.00 147.57  188
 29  \w     36.00 131.00   0.50    0.05    --   58.00  75.00  -8.85  190
 30  \w     37.00 131.00   0.50    0.05    --   58.00  73.00 -78.67  188
 31  \w     85.00 134.00   0.50    0.20    --  107.75  77.00-150.00   98
 32  \w    134.00 178.00   0.50    0.20    --  107.75  77.00-120.00   88
 33  \w     98.00 124.00   0.50    0.20    --  107.75  61.00 -60.00   52
 34  \w     87.00 171.00   0.50    0.20    --  107.75  73.00 -44.08  168
 35  \w     91.00 160.00   0.50    0.20    --  107.75  61.00-150.00  138
 36  \w    136.00 161.00   0.50    0.20    --  107.75  61.00 -60.00   50
 37  \w     94.00 140.00   0.50    0.20    --  107.75  61.00  60.00   92
 38  \w     91.00 178.00   0.50    0.20    --  107.75  61.00  90.00  174
 39  \w    141.00 175.00   0.50    0.20    --  102.00  71.00 116.87   68
 40  \w     93.00 150.00   0.50    0.20    --  107.75  61.00 150.00  114
 41  \w     82.00 112.00   0.50    0.20    --  102.00  71.00 116.87   60
 42  \w    153.00 178.00   0.50    0.20    --  107.75  61.00  60.00   50
 43  \w     95.00 148.00   0.50    0.20    --  107.75  45.00   0.00  106
 44  \w     98.00 155.00   0.50    0.20    --  107.75  15.00 -60.00  114
 45  \w     95.00 143.00   0.50    0.20    --  107.75  61.00-180.00   96
 46  \w     89.00 178.00   0.50    0.20    --  107.75 135.00-104.00  178
 47  \w     90.00 178.00   0.50    0.20    --  107.75 133.00  76.00  176
 48  \w    140.00 166.00   0.50    0.20    --  107.75 125.00   0.00   52
 49  \w    100.00 137.00   0.50    0.20    --  107.75 125.00   0.00   74
 50  \w     39.00  84.00   0.50    0.20    --  107.75 -77.00-180.00   90
 51  \w     40.00 101.00   0.50    0.05    --   47.82-135.00-170.00  122
 52  \w     39.00 100.00   0.50    0.05    --   47.82-133.00   8.00  122
 53  \w     41.00 120.00   0.50    0.20    --  107.75-136.00  62.76  158
 54  \w     39.00 118.00   0.50    0.20    --  107.75-133.00   8.00  158
 55  \w     36.00  71.00   0.50    0.20    --  107.75-125.00 -30.00   70
 56  \w     77.00 108.00   0.50    0.20    --  107.75-125.00 -30.00   62
 57  \w     40.00 119.00   0.50    0.20    --  107.75-135.00-170.00  158
 58  \w     81.00 112.00   0.50    0.20    --  107.75-125.00 -90.00   62
 59  \w     35.00  76.00   0.50    0.20    --  107.75-125.00 -90.00   82
 60  \w     35.00  97.00   0.50    0.20    --  107.75 -94.00 -30.00  124
 61  \w     36.00 107.00   0.50    0.20    --  107.75-125.00  90.00  142
 62  \w     46.00  96.00   0.50    0.20    --  107.75-125.00 150.00  100
 63  \w     35.00  66.00   0.50    0.20    --  107.75 -94.00  90.00   62
 64  \w     41.00  66.00   0.50    0.20    --  107.75 -94.00 120.00   50
 65  \w     37.00  95.00   0.50    0.20    --  107.75 -94.00 150.00  116
 66  \w     77.00 103.00   0.50    0.20    --  107.75 -94.00 120.00   52
 67  \w     67.00 102.00   0.50    0.20    --  107.75 -94.00  30.00   70
 68  \w     73.00 106.00   0.50    0.20    --  107.75 -94.00  90.00   66
 69  \w     35.00  66.00   0.50    0.20    --  107.75 -94.00   0.00   62
 70  \w     36.00  80.00   0.50    0.20    --  107.75 -94.00 -90.00   88
 71  \w     35.00 105.00   0.50    0.20    --  107.75 -94.00-180.00  140
 72  \w    -93.00 -18.00   0.50    0.05    --  -47.82 135.00-104.00  150
 73  \w    -92.00 -17.00   0.50    0.20    --  -86.25 133.00  76.00  150
 74  \w    -92.00 -17.00   0.50    0.05    --  -47.82 133.00  76.00  150
 75  \w   -119.00 -25.00   0.50    0.05    --  -47.82 -77.00  90.00  188
 76  \w   -119.00 -25.00   0.50    0.05    --  -47.82 -77.00 120.00  188
 77  \w   -119.00 -25.00   0.50    0.05    --  -47.82 -77.00 -90.00  188
 78  \w   -135.00 -44.00   0.50    0.05    --  -62.00 -65.00 -81.11  182
 79  \w   -159.00 -63.00   0.50    0.20    --  -86.25 -77.00-180.00  192
 80  \w   -135.00 -38.00   0.50    0.05    --  -62.00 -80.00-146.14  194
 81  \w   -139.00 -43.00   0.50    0.05    --  -66.00 -78.00 -83.88  192
 82  \w   -139.00-112.00   0.50    0.20    --  -86.25 -77.00 -90.00   54
 83  \w    -89.00 -63.00   0.50    0.20    --  -86.25 -77.00 -90.00   52
 84  \w    -90.00 -64.00   0.50    0.20    --  -86.25 -77.00 -30.00   52
 85  \w   -158.00-131.00   0.50    0.20    --  -86.25 -77.00 -30.00   54
 86  \w   -139.00 -42.00   0.50    0.05    --  -66.00 -80.00 100.18  194
 87  \w    -88.00 -63.00   0.50    0.20    --  -86.25 -77.00 120.00   50
 88  \w    -94.00 -63.00   0.50    0.20    --  -86.25 -77.00 112.08   62
 89  \w   -158.00 -63.00   0.50    0.20    --  -86.25 -78.00 141.89  190
 90  \w    -94.00 -63.00   0.50    0.20    --  -86.25 -77.00  60.00   62
 91  \w   -151.00 -55.00   0.50    0.20    --  -78.00 -76.00  54.43  192
 92  \w   -131.00 -35.00   0.50    0.05    --  -58.00 -76.00  44.13  192
 93  \w    -93.00 -63.00   0.50    0.20    --  -86.25 -77.00   0.00   60
 94  \w   -154.00 -60.00   0.50    0.20    --  -82.00 -75.00   9.20  188
 95  \w   -126.00 -31.00   0.50    0.05    --  -54.00 -77.00 -33.41  190
 96  \w   -151.00 -55.00   0.50    0.20    --  -78.00 -76.00-116.62  192
 97  \w   -154.00 -60.00   0.50    0.20    --  -82.00 -75.00-172.21  188
 98  \w    -98.00 -64.00   0.50    0.20    --  -86.25 -75.00-113.68   68
 99  \w    -92.00 -66.00   0.50    0.20    --  -86.25 -74.00-140.52   52
100  \w   -154.00 -61.00   0.50    0.20    --  -82.00 -73.00-142.00  186
101  \w   -154.00 -61.00   0.50    0.20    --  -82.00 -73.00 -77.21  186
102  \w    -98.00 -65.00   0.50    0.20    --  -86.25 -73.00 -22.11   66
103  \w   -139.00 -45.00   0.50    0.05    --  -66.00 -72.00   5.87  188
104  \w   -119.00 -65.00   0.50    0.20    --  -86.25 -72.00  33.47  108
105  \w    -93.00 -65.00   0.50    0.20    --  -86.25 -72.00 148.04   56
106  \w    -91.00 -65.00   0.50    0.20    --  -86.25 -72.00  85.71   52
107  \w    -92.00 -66.00   0.50    0.20    --  -86.25 -71.00  73.41   52
108  \w   -151.00 -58.00   0.50    0.20    --  -78.00 -69.00 -66.76  186
109  \w   -146.00 -56.00   0.50    0.20    --  -74.00 -66.00-178.00  180
110  \w   -119.00 -67.00   0.50    0.05    --  -47.82-135.00-170.00  104
111  \w   -159.00 -67.00   0.50    0.20    --  -86.25-135.00-170.00  184
112  \w   -159.00 -68.00   0.50    0.20    --  -86.25-133.00   8.00  182
113  \w   -119.00 -68.00   0.50    0.05    --  -47.82-133.00   8.00  102
;
_diffrn_measurement_device 'four-circle diffractometer'
_diffrn_measurement_device_type 'XtaLAB Synergy, Dualflex, HyPix'
_diffrn_measurement_method '\w scans'
_diffrn_orient_matrix_type 'CrysAlisPro convention (1999,Acta A55,543-557)'
_diffrn_orient_matrix_UB_11 0.1249135000
_diffrn_orient_matrix_UB_12 0.1257644000
_diffrn_orient_matrix_UB_13 0.0959731000
_diffrn_orient_matrix_UB_21 -0.0855333000
_diffrn_orient_matrix_UB_22 -0.0466970000
_diffrn_orient_matrix_UB_23 0.0875584000
_diffrn_orient_matrix_UB_31 0.1249187000
_diffrn_orient_matrix_UB_32 -0.0832970000
_diffrn_orient_matrix_UB_33 -0.0012570000
_diffrn_radiation_monochromator mirror
_diffrn_radiation_probe x-ray
_diffrn_radiation_type CuK\a
_diffrn_radiation_wavelength 1.54184
_diffrn_reflns_av_R_equivalents 0.0396
_diffrn_reflns_av_unetI/netI 0.0148
_diffrn_reflns_Laue_measured_fraction_full 0.999
_diffrn_reflns_Laue_measured_fraction_max 0.986
_diffrn_reflns_limit_h_max 10
_diffrn_reflns_limit_h_min -10
_diffrn_reflns_limit_k_max 13
_diffrn_reflns_limit_k_min -13
_diffrn_reflns_limit_l_max 16
_diffrn_reflns_limit_l_min -16
_diffrn_reflns_number 50608
_diffrn_reflns_point_group_measured_fraction_full 0.999
_diffrn_reflns_point_group_measured_fraction_max 0.986
_diffrn_reflns_theta_full 67.684
_diffrn_reflns_theta_max 77.224
_diffrn_reflns_theta_min 3.728
_diffrn_source 'micro-focus sealed X-ray tube'
_diffrn_source_type 'PhotonJet (Cu) X-ray Source'
_exptl_absorpt_coefficient_mu 0.846
_exptl_absorpt_correction_T_max 1.00000
_exptl_absorpt_correction_T_min 0.66482
_exptl_absorpt_correction_type multi-scan
_exptl_absorpt_process_details
;
CrysAlisPro 1.171.40.68a (Rigaku Oxford Diffraction, 2019)
Empirical absorption correction using spherical harmonics,
 implemented in SCALE3 ABSPACK scaling algorithm.
;
_exptl_crystal_colour colourless
_exptl_crystal_colour_primary colourless
_exptl_crystal_density_diffrn 1.375
_exptl_crystal_description block
_exptl_crystal_F_000 456
_exptl_crystal_size_max 0.23
_exptl_crystal_size_mid 0.17
_exptl_crystal_size_min 0.07
_refine_diff_density_max 0.316
_refine_diff_density_min -0.291
_refine_diff_density_rms 0.048
_refine_ls_extinction_method none
_refine_ls_goodness_of_fit_ref 1.037
_refine_ls_hydrogen_treatment constr
_refine_ls_matrix_type full
_refine_ls_number_parameters 285
_refine_ls_number_reflns 4341
_refine_ls_number_restraints 0
_refine_ls_restrained_S_all 1.037
_refine_ls_R_factor_all 0.0333
_refine_ls_R_factor_gt 0.0324
_refine_ls_shift/su_max 0.000
_refine_ls_shift/su_mean 0.000
_refine_ls_structure_factor_coef Fsqd
_refine_ls_weighting_details 'w=1/[\s^2^(Fo^2^)+(0.0398P)^2^+0.4393P] where P=(Fo^2^+2Fc^2^)/3'
_refine_ls_weighting_scheme calc
_refine_ls_wR_factor_gt 0.0818
_refine_ls_wR_factor_ref 0.0825
_reflns_Friedel_coverage 0.000
_reflns_number_gt 4185
_reflns_number_total 4341
_reflns_threshold_expression 'I > 2\s(I)'
_cod_data_source_file d1cc04590c2.cif
_cod_data_source_block ahb-5-84
_cod_depositor_comments 'Adding full bibliography for 7128973--7128976.cif.'
_cod_database_code 7128973
_shelx_shelxl_version_number 2018/3
_chemical_oxdiff_formula C23H27NO7
_shelx_space_group_comment
;
The symmetry employed for this shelxl refinement is uniquely defined
by the following loop, which should always be used as a source of
symmetry information in preference to the above space-group names.
They are only intended as comments.
;
_shelx_estimated_absorpt_t_max 0.943
_shelx_estimated_absorpt_t_min 0.829
_diffrn_oxdiff_digest_frames
;
012572d4ae9beed76ff333c02c615ee36b13182ea1a
;
_reflns_odcompleteness_completeness 99.69
_reflns_odcompleteness_iscentric 1
_reflns_odcompleteness_theta 74.33
_olex2_refinement_description
;
1. Fixed Uiso
 At 1.2 times of:
  All C(H) groups, All C(H,H) groups
 At 1.5 times of:
  All C(H,H,H) groups
2.a Secondary CH2 refined with riding coordinates:
 C11(H11A,H11B), C12(H12A,H12B), C16(H16A,H16B), C19(H19A,H19B)
2.b Aromatic/amide H refined with riding coordinates:
 C2(H2), C3(H3), C5(H5), C21(H21)
2.c Idealised Me refined as rotating group:
 C13(H13A,H13B,H13C), C14(H14A,H14B,H14C), C17(H17A,H17B,H17C), C20(H20A,H20B,
 H20C), C23(H23A,H23B,H23C)
;
_olex2_submission_special_instructions 'No special instructions were received'
_oxdiff_exptl_absorpt_empirical_details
;
Empirical correction (ABSPACK) includes:
- Absorption correction using spherical harmonics
- Frame scaling
;
_oxdiff_exptl_absorpt_empirical_full_max 1.663
_oxdiff_exptl_absorpt_empirical_full_min 0.676

loop_
_space_group_symop_operation_xyz
'x, y, z'
'-x, -y, -z'

loop_
_atom_site_label
_atom_site_type_symbol
_atom_site_fract_x
_atom_site_fract_y
_atom_site_fract_z
_atom_site_U_iso_or_equiv
_atom_site_adp_type
_atom_site_occupancy
_atom_site_site_symmetry_order
_atom_site_calc_flag
_atom_site_refinement_flags_posn
_atom_site_refinement_flags_adp
_atom_site_refinement_flags_occupancy
_atom_site_disorder_assembly
_atom_site_disorder_group
O1 O 0.72984(9) 0.21478(8) 0.20029(6) 0.01761(16) Uani 1 1 d . . . . .
O2 O 0.49801(9) 0.43563(7) 0.82649(6) 0.01932(17) Uani 1 1 d . . . . .
O3 O 0.37468(9) 0.23037(7) 0.83059(6) 0.01608(16) Uani 1 1 d . . . . .
O4 O 0.16723(9) 0.02694(7) 0.58786(6) 0.01768(16) Uani 1 1 d . . . . .
O5 O 0.01352(9) 0.13288(7) 0.70885(6) 0.01734(16) Uani 1 1 d . . . . .
O6 O -0.08501(10) 0.54995(8) 0.75106(7) 0.02308(18) Uani 1 1 d . . . . .
O7 O 0.02120(10) 0.60304(8) 0.93137(6) 0.02054(17) Uani 1 1 d . . . . .
N1 N 0.30353(11) 0.33066(8) 0.50825(7) 0.01390(17) Uani 1 1 d . . . . .
C1 C 0.40686(13) 0.31585(10) 0.42771(8) 0.0141(2) Uani 1 1 d . . . . .
C2 C 0.40621(13) 0.35340(10) 0.33505(8) 0.0155(2) Uani 1 1 d . . . . .
H2 H 0.331250 0.401143 0.322190 0.019 Uiso 1 1 calc R . . . .
C3 C 0.51907(13) 0.31803(10) 0.26345(8) 0.0159(2) Uani 1 1 d . . . . .
H3 H 0.522063 0.341906 0.199807 0.019 Uiso 1 1 calc R . . . .
C4 C 0.63047(13) 0.24697(10) 0.28268(8) 0.0147(2) Uani 1 1 d . . . . .
C5 C 0.63645(13) 0.21422(10) 0.37635(8) 0.0146(2) Uani 1 1 d . . . . .
H5 H 0.714078 0.168789 0.389722 0.017 Uiso 1 1 calc R . . . .
C6 C 0.52264(13) 0.25096(10) 0.45136(8) 0.0140(2) Uani 1 1 d . . . . .
C7 C 0.48992(13) 0.23051(10) 0.55249(8) 0.0141(2) Uani 1 1 d . . . . .
C8 C 0.35541(13) 0.27975(10) 0.58377(8) 0.01336(19) Uani 1 1 d . . . . .
C9 C 0.25919(12) 0.27801(10) 0.68019(8) 0.0133(2) Uani 1 1 d . . . . .
C10 C 0.14312(12) 0.37028(10) 0.69586(8) 0.0138(2) Uani 1 1 d . . . . .
C11 C 0.04446(13) 0.34653(10) 0.58470(8) 0.0158(2) Uani 1 1 d . . . . .
H11A H -0.041118 0.396987 0.597602 0.019 Uiso 1 1 calc R . . . .
H11B H -0.015861 0.247679 0.543003 0.019 Uiso 1 1 calc R . . . .
C12 C 0.17038(13) 0.39739(10) 0.51672(8) 0.0152(2) Uani 1 1 d . . . . .
H12A H 0.110734 0.375449 0.440436 0.018 Uiso 1 1 calc R . . . .
H12B H 0.221188 0.498064 0.554481 0.018 Uiso 1 1 calc R . . . .
C13 C 0.85186(14) 0.15045(11) 0.21785(9) 0.0197(2) Uani 1 1 d . . . . .
H13A H 0.906923 0.124670 0.151313 0.030 Uiso 1 1 calc GR . . . .
H13B H 0.794852 0.068181 0.230328 0.030 Uiso 1 1 calc GR . . . .
H13C H 0.937986 0.214104 0.284013 0.030 Uiso 1 1 calc GR . . . .
C14 C 0.58850(13) 0.16948(11) 0.61095(9) 0.0171(2) Uani 1 1 d . . . . .
H14A H 0.642886 0.111276 0.556580 0.026 Uiso 1 1 calc GR . . . .
H14B H 0.510860 0.114203 0.642737 0.026 Uiso 1 1 calc GR . . . .
H14C H 0.676057 0.243145 0.671669 0.026 Uiso 1 1 calc GR . . . .
C15 C 0.39149(13) 0.32556(10) 0.78739(8) 0.01371(19) Uani 1 1 d . . . . .
C16 C 0.50554(14) 0.26489(11) 0.92711(9) 0.0184(2) Uani 1 1 d . . . . .
H16A H 0.496876 0.344694 0.992026 0.022 Uiso 1 1 calc R . . . .
H16B H 0.620501 0.288190 0.907362 0.022 Uiso 1 1 calc R . . . .
C17 C 0.47594(15) 0.14126(12) 0.95653(9) 0.0231(2) Uani 1 1 d . . . . .
H17A H 0.478907 0.061885 0.890434 0.035 Uiso 1 1 calc GR . . . .
H17B H 0.364433 0.122333 0.979955 0.035 Uiso 1 1 calc GR . . . .
H17C H 0.565224 0.159077 1.018358 0.035 Uiso 1 1 calc GR . . . .
C18 C 0.14271(12) 0.12905(10) 0.65192(8) 0.01355(19) Uani 1 1 d . . . . .
C19 C -0.11597(13) 0.00306(10) 0.68704(9) 0.0167(2) Uani 1 1 d . . . . .
H19A H -0.062960 -0.071580 0.672573 0.020 Uiso 1 1 calc R . . . .
H19B H -0.202142 -0.021140 0.620406 0.020 Uiso 1 1 calc R . . . .
C20 C -0.19733(16) 0.02312(12) 0.79035(10) 0.0267(3) Uani 1 1 d . . . . .
H20A H -0.293024 -0.058489 0.776541 0.040 Uiso 1 1 calc GR . . . .
H20B H -0.238909 0.103164 0.808067 0.040 Uiso 1 1 calc GR . . . .
H20C H -0.113232 0.037781 0.853942 0.040 Uiso 1 1 calc GR . . . .
C21 C 0.13349(13) 0.45844(10) 0.79700(9) 0.0153(2) Uani 1 1 d . . . . .
H21 H 0.210450 0.469699 0.859837 0.018 Uiso 1 1 calc R . . . .
C22 C 0.01227(13) 0.54007(10) 0.81897(9) 0.0166(2) Uani 1 1 d . . . . .
C23 C -0.10570(15) 0.67223(12) 0.96443(10) 0.0243(2) Uani 1 1 d . . . . .
H23A H -0.219571 0.606223 0.933478 0.037 Uiso 1 1 calc GR . . . .
H23B H -0.092048 0.744507 0.935394 0.037 Uiso 1 1 calc GR . . . .
H23C H -0.091731 0.712997 1.046900 0.037 Uiso 1 1 calc GR . . . .

loop_
_atom_site_aniso_label
_atom_site_aniso_U_11
_atom_site_aniso_U_22
_atom_site_aniso_U_33
_atom_site_aniso_U_23
_atom_site_aniso_U_13
_atom_site_aniso_U_12
O1 0.0190(4) 0.0216(4) 0.0163(3) 0.0098(3) 0.0042(3) 0.0093(3)
O2 0.0192(4) 0.0152(4) 0.0209(4) 0.0070(3) -0.0028(3) 0.0024(3)
O3 0.0186(4) 0.0157(3) 0.0142(3) 0.0074(3) -0.0017(3) 0.0043(3)
O4 0.0208(4) 0.0128(3) 0.0184(4) 0.0046(3) 0.0031(3) 0.0056(3)
O5 0.0166(3) 0.0122(3) 0.0224(4) 0.0062(3) 0.0050(3) 0.0033(3)
O6 0.0235(4) 0.0249(4) 0.0221(4) 0.0065(3) 0.0008(3) 0.0141(3)
O7 0.0235(4) 0.0208(4) 0.0176(4) 0.0050(3) 0.0060(3) 0.0104(3)
N1 0.0158(4) 0.0129(4) 0.0149(4) 0.0067(3) 0.0011(3) 0.0059(3)
C1 0.0150(5) 0.0114(4) 0.0148(5) 0.0048(4) 0.0003(4) 0.0031(4)
C2 0.0172(5) 0.0127(4) 0.0169(5) 0.0068(4) -0.0010(4) 0.0044(4)
C3 0.0189(5) 0.0140(5) 0.0144(5) 0.0070(4) -0.0007(4) 0.0028(4)
C4 0.0151(5) 0.0127(4) 0.0145(5) 0.0046(4) 0.0013(4) 0.0026(4)
C5 0.0148(5) 0.0127(4) 0.0159(5) 0.0059(4) -0.0001(4) 0.0039(4)
C6 0.0149(4) 0.0115(4) 0.0143(5) 0.0052(4) -0.0006(4) 0.0025(4)
C7 0.0157(5) 0.0124(4) 0.0144(5) 0.0059(4) 0.0006(4) 0.0039(4)
C8 0.0155(5) 0.0109(4) 0.0132(4) 0.0053(4) -0.0004(4) 0.0030(4)
C9 0.0147(5) 0.0119(4) 0.0138(4) 0.0053(4) 0.0007(4) 0.0046(4)
C10 0.0133(4) 0.0119(4) 0.0171(5) 0.0074(4) 0.0011(4) 0.0029(4)
C11 0.0157(5) 0.0157(5) 0.0156(5) 0.0049(4) -0.0003(4) 0.0062(4)
C12 0.0171(5) 0.0143(5) 0.0154(5) 0.0058(4) -0.0001(4) 0.0073(4)
C13 0.0198(5) 0.0214(5) 0.0211(5) 0.0095(4) 0.0043(4) 0.0093(4)
C14 0.0180(5) 0.0204(5) 0.0178(5) 0.0104(4) 0.0031(4) 0.0094(4)
C15 0.0154(5) 0.0136(5) 0.0135(4) 0.0051(4) 0.0028(4) 0.0070(4)
C16 0.0207(5) 0.0193(5) 0.0137(5) 0.0056(4) -0.0037(4) 0.0064(4)
C17 0.0301(6) 0.0225(5) 0.0181(5) 0.0098(4) -0.0019(4) 0.0087(5)
C18 0.0142(4) 0.0140(5) 0.0135(4) 0.0067(4) -0.0007(4) 0.0050(4)
C19 0.0157(5) 0.0117(5) 0.0209(5) 0.0067(4) 0.0006(4) 0.0016(4)
C20 0.0278(6) 0.0194(5) 0.0264(6) 0.0067(5) 0.0083(5) -0.0011(5)
C21 0.0159(5) 0.0144(5) 0.0163(5) 0.0070(4) 0.0010(4) 0.0044(4)
C22 0.0173(5) 0.0132(5) 0.0179(5) 0.0053(4) 0.0033(4) 0.0034(4)
C23 0.0246(6) 0.0216(5) 0.0260(6) 0.0052(5) 0.0107(5) 0.0103(5)

loop_
_atom_type_symbol
_atom_type_description
_atom_type_scat_dispersion_real
_atom_type_scat_dispersion_imag
_atom_type_scat_source
C C 0.0181 0.0091 'International Tables Vol C Tables 4.2.6.8 and 6.1.1.4'
H H 0.0000 0.0000 'International Tables Vol C Tables 4.2.6.8 and 6.1.1.4'
N N 0.0311 0.0180 'International Tables Vol C Tables 4.2.6.8 and 6.1.1.4'
O O 0.0492 0.0322 'International Tables Vol C Tables 4.2.6.8 and 6.1.1.4'

loop_
_geom_angle_atom_site_label_1
_geom_angle_atom_site_label_2
_geom_angle_atom_site_label_3
_geom_angle
_geom_angle_site_symmetry_1
_geom_angle_site_symmetry_3
_geom_angle_publ_flag
C4 O1 C13 116.63(8) . . ?
C15 O3 C16 114.99(8) . . ?
C18 O5 C19 117.75(8) . . ?
C22 O7 C23 114.87(9) . . ?
C1 N1 C8 108.30(8) . . ?
C1 N1 C12 125.50(8) . . ?
C8 N1 C12 126.07(9) . . ?
N1 C1 C2 129.69(9) . . ?
N1 C1 C6 107.97(9) . . ?
C2 C1 C6 122.34(9) . . ?
C1 C2 H2 121.5 . . ?
C3 C2 C1 117.08(9) . . ?
C3 C2 H2 121.5 . . ?
C2 C3 H3 119.3 . . ?
C2 C3 C4 121.39(9) . . ?
C4 C3 H3 119.3 . . ?
O1 C4 C3 113.74(9) . . ?
O1 C4 C5 124.41(9) . . ?
C5 C4 C3 121.85(9) . . ?
C4 C5 H5 121.3 . . ?
C4 C5 C6 117.50(9) . . ?
C6 C5 H5 121.3 . . ?
C1 C6 C5 119.72(9) . . ?
C1 C6 C7 107.39(9) . . ?
C5 C6 C7 132.82(9) . . ?
C6 C7 C14 125.47(9) . . ?
C8 C7 C6 106.11(9) . . ?
C8 C7 C14 128.41(9) . . ?
N1 C8 C9 119.96(9) . . ?
C7 C8 N1 110.20(9) . . ?
C7 C8 C9 129.76(9) . . ?
C8 C9 C10 110.44(8) . . ?
C8 C9 C15 107.90(8) . . ?
C8 C9 C18 109.53(8) . . ?
C10 C9 C15 111.67(8) . . ?
C10 C9 C18 107.44(8) . . ?
C15 C9 C18 109.87(8) . . ?
C11 C10 C9 111.53(8) . . ?
C21 C10 C9 122.53(9) . . ?
C21 C10 C11 125.93(9) . . ?
C10 C11 H11A 110.1 . . ?
C10 C11 H11B 110.1 . . ?
C10 C11 C12 108.09(8) . . ?
H11A C11 H11B 108.4 . . ?
C12 C11 H11A 110.1 . . ?
C12 C11 H11B 110.1 . . ?
N1 C12 C11 108.76(8) . . ?
N1 C12 H12A 109.9 . . ?
N1 C12 H12B 109.9 . . ?
C11 C12 H12A 109.9 . . ?
C11 C12 H12B 109.9 . . ?
H12A C12 H12B 108.3 . . ?
O1 C13 H13A 109.5 . . ?
O1 C13 H13B 109.5 . . ?
O1 C13 H13C 109.5 . . ?
H13A C13 H13B 109.5 . . ?
H13A C13 H13C 109.5 . . ?
H13B C13 H13C 109.5 . . ?
C7 C14 H14A 109.5 . . ?
C7 C14 H14B 109.5 . . ?
C7 C14 H14C 109.5 . . ?
H14A C14 H14B 109.5 . . ?
H14A C14 H14C 109.5 . . ?
H14B C14 H14C 109.5 . . ?
O2 C15 O3 124.23(9) . . ?
O2 C15 C9 123.36(9) . . ?
O3 C15 C9 112.40(8) . . ?
O3 C16 H16A 110.3 . . ?
O3 C16 H16B 110.3 . . ?
O3 C16 C17 107.30(8) . . ?
H16A C16 H16B 108.5 . . ?
C17 C16 H16A 110.3 . . ?
C17 C16 H16B 110.3 . . ?
C16 C17 H17A 109.5 . . ?
C16 C17 H17B 109.5 . . ?
C16 C17 H17C 109.5 . . ?
H17A C17 H17B 109.5 . . ?
H17A C17 H17C 109.5 . . ?
H17B C17 H17C 109.5 . . ?
O4 C18 O5 125.50(9) . . ?
O4 C18 C9 124.53(9) . . ?
O5 C18 C9 109.97(8) . . ?
O5 C19 H19A 110.4 . . ?
O5 C19 H19B 110.4 . . ?
O5 C19 C20 106.71(8) . . ?
H19A C19 H19B 108.6 . . ?
C20 C19 H19A 110.4 . . ?
C20 C19 H19B 110.4 . . ?
C19 C20 H20A 109.5 . . ?
C19 C20 H20B 109.5 . . ?
C19 C20 H20C 109.5 . . ?
H20A C20 H20B 109.5 . . ?
H20A C20 H20C 109.5 . . ?
H20B C20 H20C 109.5 . . ?
C10 C21 H21 117.4 . . ?
C10 C21 C22 125.13(9) . . ?
C22 C21 H21 117.4 . . ?
O6 C22 O7 122.77(10) . . ?
O6 C22 C21 127.99(10) . . ?
O7 C22 C21 109.21(9) . . ?
O7 C23 H23A 109.5 . . ?
O7 C23 H23B 109.5 . . ?
O7 C23 H23C 109.5 . . ?
H23A C23 H23B 109.5 . . ?
H23A C23 H23C 109.5 . . ?
H23B C23 H23C 109.5 . . ?

loop_
_geom_bond_atom_site_label_1
_geom_bond_atom_site_label_2
_geom_bond_distance
_geom_bond_site_symmetry_2
_geom_bond_publ_flag
O1 C4 1.3811(12) . ?
O1 C13 1.4206(13) . ?
O2 C15 1.2014(13) . ?
O3 C15 1.3361(12) . ?
O3 C16 1.4656(12) . ?
O4 C18 1.2013(13) . ?
O5 C18 1.3306(12) . ?
O5 C19 1.4630(12) . ?
O6 C22 1.2065(13) . ?
O7 C22 1.3499(13) . ?
O7 C23 1.4420(13) . ?
N1 C1 1.3742(13) . ?
N1 C8 1.3857(12) . ?
N1 C12 1.4571(13) . ?
C1 C2 1.4020(14) . ?
C1 C6 1.4095(14) . ?
C2 H2 0.9500 . ?
C2 C3 1.3778(15) . ?
C3 H3 0.9500 . ?
C3 C4 1.4133(14) . ?
C4 C5 1.3847(14) . ?
C5 H5 0.9500 . ?
C5 C6 1.4141(14) . ?
C6 C7 1.4342(14) . ?
C7 C8 1.3738(14) . ?
C7 C14 1.5025(13) . ?
C8 C9 1.5196(13) . ?
C9 C10 1.5348(13) . ?
C9 C15 1.5432(13) . ?
C9 C18 1.5642(13) . ?
C10 C11 1.5074(13) . ?
C10 C21 1.3345(14) . ?
C11 H11A 0.9900 . ?
C11 H11B 0.9900 . ?
C11 C12 1.5263(14) . ?
C12 H12A 0.9900 . ?
C12 H12B 0.9900 . ?
C13 H13A 0.9800 . ?
C13 H13B 0.9800 . ?
C13 H13C 0.9800 . ?
C14 H14A 0.9800 . ?
C14 H14B 0.9800 . ?
C14 H14C 0.9800 . ?
C16 H16A 0.9900 . ?
C16 H16B 0.9900 . ?
C16 C17 1.5053(15) . ?
C17 H17A 0.9800 . ?
C17 H17B 0.9800 . ?
C17 H17C 0.9800 . ?
C19 H19A 0.9900 . ?
C19 H19B 0.9900 . ?
C19 C20 1.4995(15) . ?
C20 H20A 0.9800 . ?
C20 H20B 0.9800 . ?
C20 H20C 0.9800 . ?
C21 H21 0.9500 . ?
C21 C22 1.4804(14) . ?
C23 H23A 0.9800 . ?
C23 H23B 0.9800 . ?
C23 H23C 0.9800 . ?

loop_
_geom_torsion_atom_site_label_1
_geom_torsion_atom_site_label_2
_geom_torsion_atom_site_label_3
_geom_torsion_atom_site_label_4
_geom_torsion
_geom_torsion_site_symmetry_1
_geom_torsion_site_symmetry_2
_geom_torsion_site_symmetry_3
_geom_torsion_site_symmetry_4
_geom_torsion_publ_flag
O1 C4 C5 C6 -178.18(9) . . . . ?
N1 C1 C2 C3 -176.03(10) . . . . ?
N1 C1 C6 C5 175.48(9) . . . . ?
N1 C1 C6 C7 -1.92(11) . . . . ?
N1 C8 C9 C10 -15.03(12) . . . . ?
N1 C8 C9 C15 -137.33(9) . . . . ?
N1 C8 C9 C18 103.10(10) . . . . ?
C1 N1 C8 C7 -0.73(11) . . . . ?
C1 N1 C8 C9 -177.75(8) . . . . ?
C1 N1 C12 C11 158.64(9) . . . . ?
C1 C2 C3 C4 0.02(14) . . . . ?
C1 C6 C7 C8 1.46(11) . . . . ?
C1 C6 C7 C14 -177.48(9) . . . . ?
C2 C1 C6 C5 -3.87(15) . . . . ?
C2 C1 C6 C7 178.73(9) . . . . ?
C2 C3 C4 O1 177.47(9) . . . . ?
C2 C3 C4 C5 -2.56(15) . . . . ?
C3 C4 C5 C6 1.85(14) . . . . ?
C4 C5 C6 C1 1.25(14) . . . . ?
C4 C5 C6 C7 177.87(10) . . . . ?
C5 C6 C7 C8 -175.46(10) . . . . ?
C5 C6 C7 C14 5.60(17) . . . . ?
C6 C1 C2 C3 3.16(14) . . . . ?
C6 C7 C8 N1 -0.47(11) . . . . ?
C6 C7 C8 C9 176.18(9) . . . . ?
C7 C8 C9 C10 168.60(10) . . . . ?
C7 C8 C9 C15 46.30(13) . . . . ?
C7 C8 C9 C18 -73.27(13) . . . . ?
C8 N1 C1 C2 -179.08(10) . . . . ?
C8 N1 C1 C6 1.65(11) . . . . ?
C8 N1 C12 C11 -26.01(13) . . . . ?
C8 C9 C10 C11 45.87(10) . . . . ?
C8 C9 C10 C21 -134.65(10) . . . . ?
C8 C9 C15 O2 59.58(12) . . . . ?
C8 C9 C15 O3 -119.88(9) . . . . ?
C8 C9 C18 O4 24.11(13) . . . . ?
C8 C9 C18 O5 -155.71(8) . . . . ?
C9 C10 C11 C12 -67.77(10) . . . . ?
C9 C10 C21 C22 -173.65(9) . . . . ?
C10 C9 C15 O2 -61.97(13) . . . . ?
C10 C9 C15 O3 118.57(9) . . . . ?
C10 C9 C18 O4 144.09(10) . . . . ?
C10 C9 C18 O5 -35.72(10) . . . . ?
C10 C11 C12 N1 54.46(10) . . . . ?
C10 C21 C22 O6 -6.84(18) . . . . ?
C10 C21 C22 O7 171.37(10) . . . . ?
C11 C10 C21 C22 5.76(16) . . . . ?
C12 N1 C1 C2 -3.04(16) . . . . ?
C12 N1 C1 C6 177.69(9) . . . . ?
C12 N1 C8 C7 -176.74(9) . . . . ?
C12 N1 C8 C9 6.23(14) . . . . ?
C13 O1 C4 C3 176.40(8) . . . . ?
C13 O1 C4 C5 -3.57(14) . . . . ?
C14 C7 C8 N1 178.43(9) . . . . ?
C14 C7 C8 C9 -4.92(17) . . . . ?
C15 O3 C16 C17 -174.54(9) . . . . ?
C15 C9 C10 C11 165.93(8) . . . . ?
C15 C9 C10 C21 -14.59(13) . . . . ?
C15 C9 C18 O4 -94.24(11) . . . . ?
C15 C9 C18 O5 85.94(9) . . . . ?
C16 O3 C15 O2 -4.31(14) . . . . ?
C16 O3 C15 C9 175.15(8) . . . . ?
C18 O5 C19 C20 155.61(9) . . . . ?
C18 C9 C10 C11 -73.54(10) . . . . ?
C18 C9 C10 C21 105.95(10) . . . . ?
C18 C9 C15 O2 178.93(9) . . . . ?
C18 C9 C15 O3 -0.53(11) . . . . ?
C19 O5 C18 O4 -4.01(14) . . . . ?
C19 O5 C18 C9 175.80(8) . . . . ?
C21 C10 C11 C12 112.76(11) . . . . ?
C23 O7 C22 O6 5.78(14) . . . . ?
C23 O7 C22 C21 -172.54(8) . . . . ?
